data_7106463
loop_
_publ_author_name
"'Wei Qiang Ong"
'Huaiqing Zhao'
'Zhiyun Du'
'Jared Ze Yang Yeh'
'Changliang Ren'
'Leon Zhen Wei Tan'
'Kun Zhang'
'Huaqiang Zeng'

_publ_section_title
;
 Computational prediction and experimental verification of pyridine-based
 helical oligoamides containing four repeating units per helical turn
;
_journal_name_full Chem.Commun.
_journal_page_first 6416
_journal_paper_doi 10.1039/c1cc11532d
_journal_volume 47
_journal_year 2011
_chemical_formula_sum 'C34 H28 Cl2 N8 O7'
_chemical_formula_weight 731.54
_chemical_name_systematic
;
?
;
_space_group_IT_number 14
_symmetry_cell_setting monoclinic
_symmetry_space_group_name_Hall '-P 2yn'
_symmetry_space_group_name_H-M 'P 1 21/n 1'
_atom_sites_solution_hydrogens geom
_atom_sites_solution_primary direct
_atom_sites_solution_secondary difmap
_audit_creation_method SHELXL-97
_cell_angle_alpha 90.00
_cell_angle_beta 101.1340(10)
_cell_angle_gamma 90.00
_cell_formula_units_Z 8
_cell_length_a 14.2827(5)
_cell_length_b 18.5948(8)
_cell_length_c 25.6428(10)
_cell_measurement_reflns_used 6730
_cell_measurement_temperature 223(2)
_cell_measurement_theta_max 24.56
_cell_measurement_theta_min 2.24
_cell_volume 6682.1(5)
_computing_cell_refinement 'Bruker SMART'
_computing_data_collection 'Bruker SMART'
_computing_data_reduction 'Bruker SAINT'
_computing_molecular_graphics 'Bruker SHELXTL'
_computing_publication_material 'Bruker SHELXTL'
_computing_structure_refinement 'SHELXL-97 (Sheldrick, 1997)'
_computing_structure_solution 'SHELXS-97 (Sheldrick, 1990)'
_diffrn_ambient_temperature 223(2)
_diffrn_measured_fraction_theta_full 0.999
_diffrn_measured_fraction_theta_max 0.999
_diffrn_measurement_device_type 'CCD area detector'
_diffrn_measurement_method 'phi and omega scans'
_diffrn_radiation_monochromator graphite
_diffrn_radiation_source 'fine-focus sealed tube'
_diffrn_radiation_type MoK\a
_diffrn_radiation_wavelength 0.71073
_diffrn_reflns_av_R_equivalents 0.0469
_diffrn_reflns_av_sigmaI/netI 0.0536
_diffrn_reflns_limit_h_max 17
_diffrn_reflns_limit_h_min -18
_diffrn_reflns_limit_k_max 23
_diffrn_reflns_limit_k_min -24
_diffrn_reflns_limit_l_max 29
_diffrn_reflns_limit_l_min -33
_diffrn_reflns_number 47121
_diffrn_reflns_theta_full 27.50
_diffrn_reflns_theta_max 27.50
_diffrn_reflns_theta_min 1.52
_exptl_absorpt_coefficient_mu 0.257
_exptl_absorpt_correction_T_max 0.9361
_exptl_absorpt_correction_T_min 0.8609
_exptl_absorpt_correction_type multi-scan
_exptl_absorpt_process_details 'Sadabs, (Sheldrick 2001)'
_exptl_crystal_colour Colourless
_exptl_crystal_density_diffrn 1.454
_exptl_crystal_density_meas ?
_exptl_crystal_density_method 'not measured'
_exptl_crystal_description Rod
_exptl_crystal_F_000 3024
_exptl_crystal_size_max 0.60
_exptl_crystal_size_mid 0.26
_exptl_crystal_size_min 0.26
_refine_diff_density_max 0.475
_refine_diff_density_min -0.417
_refine_diff_density_rms 0.050
_refine_ls_extinction_method none
_refine_ls_goodness_of_fit_ref 1.100
_refine_ls_hydrogen_treatment mixed
_refine_ls_matrix_type full
_refine_ls_number_parameters 953
_refine_ls_number_reflns 15349
_refine_ls_number_restraints 0
_refine_ls_restrained_S_all 1.100
_refine_ls_R_factor_all 0.1085
_refine_ls_R_factor_gt 0.0738
_refine_ls_shift/su_max 0.001
_refine_ls_shift/su_mean 0.000
_refine_ls_structure_factor_coef Fsqd
_refine_ls_weighting_details 'calc w=1/[\s^2^(Fo^2^)+(0.0571P)^2^+2.9405P] where P=(Fo^2^+2Fc^2^)/3'
_refine_ls_weighting_scheme calc
_refine_ls_wR_factor_gt 0.1488
_refine_ls_wR_factor_ref 0.1644
_reflns_number_gt 10786
_reflns_number_total 15349
_reflns_threshold_expression >2sigma(I)
_cod_data_source_file c1cc11532d.txt
_cod_data_source_block b116
_cod_depositor_comments
;
The following automatic conversions were performed:

'_exptl_crystal_density_meas' value 'Not Measured' was changed to '?'
- the value is perceived as not measured.

Automatic conversion script
Id: cif_fix_values 3008 2015-01-20 13:52:24Z robertas 
;
_cod_original_sg_symbol_H-M P2(1)/n
_cod_database_code 7106463

loop_
_symmetry_equiv_pos_as_xyz
'x, y, z'
'-x+1/2, y+1/2, -z+1/2'
'-x, -y, -z'
'x-1/2, -y-1/2, z-1/2'

loop_
_atom_site_label
_atom_site_type_symbol
_atom_site_fract_x
_atom_site_fract_y
_atom_site_fract_z
_atom_site_U_iso_or_equiv
_atom_site_adp_type
_atom_site_occupancy
_atom_site_symmetry_multiplicity
_atom_site_calc_flag
_atom_site_refinement_flags
_atom_site_disorder_assembly
_atom_site_disorder_group
Cl1S Cl 0.27124(10) 0.32381(6) 0.02970(6) 0.1111(4) Uani 1 1 d . . .
Cl2S Cl 0.31393(9) 0.44374(6) -0.03201(6) 0.1032(4) Uani 1 1 d . . .
Cl3S Cl 0.87952(6) 0.13655(5) 0.00525(3) 0.0632(2) Uani 1 1 d . . .
Cl4S Cl 0.69276(7) 0.11402(5) 0.03191(4) 0.0779(3) Uani 1 1 d . . .
O1 O 0.79297(15) 0.33362(10) 0.97436(9) 0.0586(6) Uani 1 1 d . . .
O2 O 0.78503(18) 0.42705(11) 0.91904(11) 0.0793(8) Uani 1 1 d . . .
O3 O 0.69426(15) 0.06673(11) 0.78951(8) 0.0575(6) Uani 1 1 d . . .
O4 O 0.89562(15) -0.18348(9) 1.01382(8) 0.0513(5) Uani 1 1 d . . .
O5 O 1.04201(17) 0.09571(11) 1.22657(7) 0.0591(6) Uani 1 1 d . . .
O6 O 1.05982(16) 0.41833(9) 1.05192(8) 0.0552(5) Uani 1 1 d . . .
O7 O 1.02668(14) 0.35370(8) 0.97648(7) 0.0429(4) Uani 1 1 d . . .
O8 O 0.81487(18) 0.33783(18) 0.20195(11) 0.0918(10) Uani 1 1 d . . .
O9 O 0.80560(17) 0.28426(13) 0.12360(10) 0.0736(7) Uani 1 1 d . . .
O10 O 0.79987(18) -0.06292(17) 0.21864(9) 0.0933(9) Uani 1 1 d . . .
O11 O 0.54324(16) -0.16171(11) -0.05582(9) 0.0654(6) Uani 1 1 d . . .
O12 O 0.50504(16) 0.21240(11) -0.17351(7) 0.0559(5) Uani 1 1 d . . .
O13 O 0.58107(17) 0.40588(12) 0.09042(8) 0.0651(6) Uani 1 1 d . . .
O14 O 0.57889(14) 0.30099(11) 0.13484(7) 0.0484(5) Uani 1 1 d . . .
N1 N 0.76892(15) 0.23923(11) 0.89395(9) 0.0422(5) Uani 1 1 d . . .
N2 N 0.75847(16) 0.12075(12) 0.86833(10) 0.0396(5) Uani 1 1 d . . .
H2N H 0.7791(19) 0.1132(14) 0.8989(11) 0.039(8) Uiso 1 1 d . . .
N3 N 0.79604(14) -0.00819(10) 0.91436(8) 0.0314(4) Uani 1 1 d . . .
N4 N 0.86403(16) -0.06587(12) 0.99091(8) 0.0369(5) Uani 1 1 d . . .
H4N H 0.8741(17) -0.0248(14) 1.0036(10) 0.035(7) Uiso 1 1 d . . .
N5 N 0.95640(14) -0.02205(10) 1.08557(8) 0.0321(5) Uani 1 1 d . . .
N6 N 1.00380(15) 0.07636(11) 1.13703(8) 0.0356(5) Uani 1 1 d . . .
H6N H 0.9925(17) 0.1003(13) 1.1092(10) 0.030(7) Uiso 1 1 d . . .
N7 N 1.02785(14) 0.21501(10) 1.11812(8) 0.0322(5) Uani 1 1 d . . .
N8 N 1.02975(17) 0.29774(11) 1.05285(9) 0.0392(5) Uani 1 1 d . . .
H8N H 1.0269(17) 0.2630(13) 1.0342(10) 0.029(7) Uiso 1 1 d . . .
N9 N 0.79084(16) 0.15297(17) 0.17031(10) 0.0555(7) Uani 1 1 d . . .
N10 N 0.77193(18) 0.03125(17) 0.16119(11) 0.0571(8) Uani 1 1 d . . .
H10N H 0.756(2) 0.0407(15) 0.1312(12) 0.041(8) Uiso 1 1 d . . .
N11 N 0.69566(16) -0.06005(13) 0.08179(9) 0.0448(6) Uani 1 1 d . . .
N12 N 0.61557(17) -0.06963(13) -0.00416(9) 0.0435(6) Uani 1 1 d . . .
H12N H 0.6222(19) -0.0248(16) -0.0032(11) 0.047(9) Uiso 1 1 d . . .
N13 N 0.54751(14) 0.02562(11) -0.07850(8) 0.0360(5) Uani 1 1 d . . .
N14 N 0.53952(16) 0.14539(12) -0.09789(9) 0.0388(5) Uani 1 1 d . . .
H14N H 0.5565(17) 0.1483(12) -0.0652(10) 0.028(7) Uiso 1 1 d . . .
N15 N 0.55065(14) 0.26105(11) -0.03814(8) 0.0356(5) Uani 1 1 d . . .
N16 N 0.56618(17) 0.29750(13) 0.04777(9) 0.0435(6) Uani 1 1 d . . .
H16N H 0.558(2) 0.2552(16) 0.0540(11) 0.046(9) Uiso 1 1 d . . .
C1 C 0.8044(3) 0.38369(17) 1.01853(15) 0.0720(10) Uani 1 1 d . . .
H1A H 0.8571 0.4160 1.0168 0.108 Uiso 1 1 calc R . .
H1B H 0.8175 0.3572 1.0517 0.108 Uiso 1 1 calc R . .
H1C H 0.7462 0.4114 1.0165 0.108 Uiso 1 1 calc R . .
C2 C 0.7843(2) 0.36330(15) 0.92643(15) 0.0545(8) Uani 1 1 d . . .
C3 C 0.77401(19) 0.30945(15) 0.88237(13) 0.0485(7) Uani 1 1 d . . .
C4 C 0.7692(2) 0.33531(17) 0.83169(15) 0.0619(9) Uani 1 1 d . . .
H4 H 0.7723 0.3849 0.8252 0.074 Uiso 1 1 calc R . .
C5 C 0.7598(2) 0.28638(19) 0.79089(14) 0.0662(10) Uani 1 1 d . . .
H5 H 0.7566 0.3025 0.7559 0.079 Uiso 1 1 calc R . .
C6 C 0.7550(2) 0.21429(17) 0.80083(12) 0.0562(8) Uani 1 1 d . . .
H6 H 0.7487 0.1803 0.7732 0.067 Uiso 1 1 calc R . .
C7 C 0.75977(18) 0.19315(14) 0.85351(11) 0.0400(6) Uani 1 1 d . . .
C8 C 0.73114(18) 0.06308(14) 0.83649(11) 0.0394(6) Uani 1 1 d . . .
C9 C 0.74953(17) -0.00827(14) 0.86375(10) 0.0349(6) Uani 1 1 d . . .
C10 C 0.71993(19) -0.07047(15) 0.83595(11) 0.0463(7) Uani 1 1 d . . .
H10 H 0.6891 -0.0687 0.8001 0.056 Uiso 1 1 calc R . .
C11 C 0.7370(2) -0.13500(15) 0.86224(12) 0.0499(7) Uani 1 1 d . . .
H11 H 0.7165 -0.1781 0.8445 0.060 Uiso 1 1 calc R . .
C12 C 0.78359(19) -0.13691(14) 0.91422(11) 0.0428(6) Uani 1 1 d . . .
H12 H 0.7950 -0.1806 0.9328 0.051 Uiso 1 1 calc R . .
C13 C 0.81351(17) -0.07152(13) 0.93859(10) 0.0337(5) Uani 1 1 d . . .
C14 C 0.90123(18) -0.11964(13) 1.02471(10) 0.0364(6) Uani 1 1 d . . .
C15 C 0.95053(17) -0.09334(13) 1.07840(10) 0.0349(6) Uani 1 1 d . . .
C16 C 0.9848(2) -0.14284(14) 1.11764(11) 0.0447(7) Uani 1 1 d . . .
H16 H 0.9811 -0.1925 1.1107 0.054 Uiso 1 1 calc R . .
C17 C 1.0246(2) -0.11666(15) 1.16734(11) 0.0482(7) Uani 1 1 d . . .
H17 H 1.0473 -0.1488 1.1952 0.058 Uiso 1 1 calc R . .
C18 C 1.03122(19) -0.04398(15) 1.17628(10) 0.0423(6) Uani 1 1 d . . .
H18 H 1.0579 -0.0255 1.2100 0.051 Uiso 1 1 calc R . .
C19 C 0.99672(17) 0.00181(13) 1.13340(9) 0.0330(5) Uani 1 1 d . . .
C20 C 1.02719(19) 0.11815(14) 1.18137(10) 0.0386(6) Uani 1 1 d . . .
C21 C 1.03290(17) 0.19701(14) 1.16928(9) 0.0341(5) Uani 1 1 d . . .
C22 C 1.04402(18) 0.24599(15) 1.21020(10) 0.0402(6) Uani 1 1 d . . .
H22 H 1.0461 0.2313 1.2455 0.048 Uiso 1 1 calc R . .
C23 C 1.05196(19) 0.31745(15) 1.19753(10) 0.0439(7) Uani 1 1 d . . .
H23 H 1.0601 0.3525 1.2245 0.053 Uiso 1 1 calc R . .
C24 C 1.04808(19) 0.33754(14) 1.14570(10) 0.0402(6) Uani 1 1 d . . .
H24 H 1.0537 0.3861 1.1366 0.048 Uiso 1 1 calc R . .
C25 C 1.03556(17) 0.28402(13) 1.10675(9) 0.0329(5) Uani 1 1 d . . .
C26 C 1.04129(19) 0.36188(13) 1.02966(10) 0.0378(6) Uani 1 1 d . . .
C27 C 1.0383(2) 0.41856(13) 0.94752(11) 0.0462(7) Uani 1 1 d . . .
H27A H 1.1011 0.4398 0.9610 0.055 Uiso 1 1 calc R . .
H27B H 0.9893 0.4537 0.9520 0.055 Uiso 1 1 calc R . .
C28 C 1.02906(19) 0.39964(13) 0.89002(11) 0.0414(6) Uani 1 1 d . . .
C29 C 0.9790(2) 0.44529(15) 0.85213(12) 0.0521(7) Uani 1 1 d . . .
H29 H 0.9498 0.4866 0.8628 0.062 Uiso 1 1 calc R . .
C30 C 0.9716(3) 0.43084(18) 0.79877(13) 0.0646(9) Uani 1 1 d . . .
H30 H 0.9395 0.4632 0.7733 0.077 Uiso 1 1 calc R . .
C31 C 1.0108(3) 0.36952(19) 0.78288(13) 0.0738(11) Uani 1 1 d . . .
H31 H 1.0040 0.3588 0.7465 0.089 Uiso 1 1 calc R . .
C32 C 1.0603(3) 0.3236(2) 0.82053(15) 0.0786(11) Uani 1 1 d . . .
H32 H 1.0878 0.2815 0.8098 0.094 Uiso 1 1 calc R . .
C33 C 1.0697(3) 0.33889(16) 0.87368(13) 0.0598(9) Uani 1 1 d . . .
H33 H 1.1043 0.3075 0.8991 0.072 Uiso 1 1 calc R . .
C34 C 0.8194(3) 0.4059(3) 0.1770(2) 0.1042(18) Uani 1 1 d . . .
H34A H 0.8768 0.4082 0.1620 0.156 Uiso 1 1 calc R . .
H34B H 0.8208 0.4438 0.2031 0.156 Uiso 1 1 calc R . .
H34C H 0.7639 0.4118 0.1489 0.156 Uiso 1 1 calc R . .
C35 C 0.8079(2) 0.2803(2) 0.17066(15) 0.0694(11) Uani 1 1 d . . .
C36 C 0.8047(2) 0.2121(2) 0.20052(13) 0.0662(10) Uani 1 1 d . . .
C37 C 0.8172(3) 0.2111(3) 0.25540(16) 0.0968(16) Uani 1 1 d . . .
H37 H 0.8269 0.2538 0.2753 0.116 Uiso 1 1 calc R . .
C38 C 0.8148(3) 0.1456(4) 0.27972(16) 0.117(2) Uani 1 1 d . . .
H38 H 0.8223 0.1432 0.3169 0.140 Uiso 1 1 calc R . .
C39 C 0.8016(3) 0.0841(3) 0.25055(13) 0.0893(14) Uani 1 1 d . . .
H39 H 0.8006 0.0389 0.2669 0.107 Uiso 1 1 calc R . .
C40 C 0.7894(2) 0.0904(2) 0.19515(12) 0.0611(9) Uani 1 1 d . . .
C41 C 0.7734(2) -0.0400(2) 0.17364(13) 0.0637(10) Uani 1 1 d . . .
C42 C 0.7376(2) -0.08966(18) 0.12816(13) 0.0537(8) Uani 1 1 d . . .
C43 C 0.7453(2) -0.1628(2) 0.13624(17) 0.0746(12) Uani 1 1 d . . .
H43 H 0.7747 -0.1814 0.1694 0.089 Uiso 1 1 calc R . .
C44 C 0.7093(3) -0.2078(2) 0.09487(19) 0.0795(12) Uani 1 1 d . . .
H44 H 0.7147 -0.2579 0.0993 0.095 Uiso 1 1 calc R . .
C45 C 0.6651(2) -0.17922(17) 0.04690(15) 0.0613(9) Uani 1 1 d . . .
H45 H 0.6395 -0.2090 0.0181 0.074 Uiso 1 1 calc R . .
C46 C 0.6596(2) -0.10480(15) 0.04248(12) 0.0461(7) Uani 1 1 d . . .
C47 C 0.5619(2) -0.09805(15) -0.04870(12) 0.0450(7) Uani 1 1 d . . .
C48 C 0.52629(18) -0.04332(15) -0.09133(11) 0.0410(6) Uani 1 1 d . . .
C49 C 0.4772(2) -0.06499(16) -0.14021(12) 0.0494(7) Uani 1 1 d . . .
H49 H 0.4620 -0.1136 -0.1474 0.059 Uiso 1 1 calc R . .
C50 C 0.4510(2) -0.01233(17) -0.17845(11) 0.0502(7) Uani 1 1 d . . .
H50 H 0.4178 -0.0253 -0.2124 0.060 Uiso 1 1 calc R . .
C51 C 0.47291(19) 0.05821(16) -0.16739(10) 0.0437(7) Uani 1 1 d . . .
H51 H 0.4569 0.0940 -0.1935 0.052 Uiso 1 1 calc R . .
C52 C 0.52007(18) 0.07520(14) -0.11588(10) 0.0360(6) Uani 1 1 d . . .
C53 C 0.52652(18) 0.20807(15) -0.12539(10) 0.0381(6) Uani 1 1 d . . .
C54 C 0.53861(17) 0.27358(14) -0.09027(10) 0.0371(6) Uani 1 1 d . . .
C55 C 0.5337(2) 0.34172(15) -0.11216(11) 0.0470(7) Uani 1 1 d . . .
H55 H 0.5255 0.3486 -0.1491 0.056 Uiso 1 1 calc R . .
C56 C 0.5413(2) 0.39920(16) -0.07761(13) 0.0533(8) Uani 1 1 d . . .
H56 H 0.5390 0.4464 -0.0909 0.064 Uiso 1 1 calc R . .
C57 C 0.5522(2) 0.38791(15) -0.02392(12) 0.0476(7) Uani 1 1 d . . .
H57 H 0.5567 0.4268 -0.0002 0.057 Uiso 1 1 calc R . .
C58 C 0.55640(18) 0.31736(14) -0.00550(10) 0.0366(6) Uani 1 1 d . . .
C59 C 0.57561(19) 0.34130(16) 0.09085(11) 0.0443(7) Uani 1 1 d . . .
C60 C 0.5732(2) 0.34124(18) 0.18275(11) 0.0536(8) Uani 1 1 d . . .
H60A H 0.6192 0.3809 0.1868 0.064 Uiso 1 1 calc R . .
H60B H 0.5900 0.3097 0.2137 0.064 Uiso 1 1 calc R . .
C61 C 0.47478(19) 0.37085(15) 0.18057(10) 0.0419(6) Uani 1 1 d . . .
C62 C 0.3982(2) 0.32515(18) 0.17357(15) 0.0683(10) Uani 1 1 d . . .
H62 H 0.4077 0.2754 0.1706 0.082 Uiso 1 1 calc R . .
C63 C 0.3077(3) 0.3515(2) 0.17085(18) 0.0818(12) Uani 1 1 d . . .
H63 H 0.2557 0.3196 0.1663 0.098 Uiso 1 1 calc R . .
C64 C 0.2925(2) 0.4234(2) 0.17474(14) 0.0722(10) Uani 1 1 d . . .
H64 H 0.2302 0.4412 0.1724 0.087 Uiso 1 1 calc R . .
C65 C 0.3682(3) 0.46957(19) 0.18205(13) 0.0641(9) Uani 1 1 d . . .
H65 H 0.3582 0.5192 0.1850 0.077 Uiso 1 1 calc R . .
C66 C 0.4587(2) 0.44344(16) 0.18499(11) 0.0511(7) Uani 1 1 d . . .
H66 H 0.5106 0.4755 0.1901 0.061 Uiso 1 1 calc R . .
C1S C 0.3063(3) 0.41314(19) 0.03204(17) 0.0837(12) Uani 1 1 d . . .
H1S1 H 0.3686 0.4182 0.0557 0.100 Uiso 1 1 calc R . .
H1S2 H 0.2601 0.4425 0.0463 0.100 Uiso 1 1 calc R . .
C2S C 0.7810(2) 0.17694(15) 0.02558(12) 0.0538(8) Uani 1 1 d . . .
H2S1 H 0.8025 0.2010 0.0598 0.065 Uiso 1 1 calc R . .
H2S2 H 0.7537 0.2135 -0.0005 0.065 Uiso 1 1 calc R . .

loop_
_atom_site_aniso_label
_atom_site_aniso_U_11
_atom_site_aniso_U_22
_atom_site_aniso_U_33
_atom_site_aniso_U_23
_atom_site_aniso_U_13
_atom_site_aniso_U_12
Cl1S 0.1440(11) 0.0521(6) 0.1452(11) -0.0046(6) 0.0482(9) 0.0034(6)
Cl2S 0.0966(8) 0.0702(7) 0.1570(12) 0.0006(7) 0.0597(8) 0.0051(6)
Cl3S 0.0663(5) 0.0656(5) 0.0523(5) -0.0096(4) -0.0019(4) 0.0150(4)
Cl4S 0.0794(6) 0.0827(6) 0.0625(5) 0.0168(5) -0.0094(4) -0.0314(5)
O1 0.0622(14) 0.0330(11) 0.0806(16) -0.0048(11) 0.0138(12) 0.0012(9)
O2 0.0882(18) 0.0305(12) 0.122(2) 0.0098(12) 0.0281(16) -0.0002(11)
O3 0.0628(14) 0.0645(14) 0.0386(12) 0.0018(10) -0.0066(10) -0.0037(11)
O4 0.0701(14) 0.0251(10) 0.0590(13) -0.0015(8) 0.0131(10) 0.0055(9)
O5 0.0929(17) 0.0564(13) 0.0260(10) 0.0053(9) 0.0064(10) 0.0049(11)
O6 0.0843(16) 0.0269(10) 0.0512(12) -0.0074(9) 0.0050(11) -0.0039(9)
O7 0.0646(13) 0.0234(9) 0.0391(10) 0.0025(7) 0.0063(9) -0.0017(8)
O8 0.0586(16) 0.119(2) 0.097(2) -0.0735(19) 0.0121(14) 0.0017(16)
O9 0.0717(16) 0.0770(17) 0.0743(17) -0.0368(13) 0.0190(13) -0.0089(12)
O10 0.0719(17) 0.150(3) 0.0535(15) 0.0522(16) 0.0014(13) 0.0106(16)
O11 0.0721(15) 0.0420(13) 0.0843(17) -0.0027(11) 0.0204(13) -0.0137(10)
O12 0.0743(15) 0.0656(14) 0.0269(10) 0.0076(9) 0.0079(10) -0.0011(11)
O13 0.0908(17) 0.0502(14) 0.0603(14) -0.0167(10) 0.0299(12) -0.0223(12)
O14 0.0497(12) 0.0610(13) 0.0348(10) -0.0095(9) 0.0088(9) 0.0033(9)
N1 0.0354(12) 0.0355(12) 0.0556(15) 0.0092(11) 0.0086(10) 0.0022(9)
N2 0.0442(13) 0.0399(13) 0.0331(13) 0.0042(10) 0.0036(11) 0.0017(10)
N3 0.0335(11) 0.0286(11) 0.0337(11) -0.0042(8) 0.0105(9) -0.0017(8)
N4 0.0502(14) 0.0235(11) 0.0371(12) -0.0037(9) 0.0089(10) -0.0030(9)
N5 0.0361(11) 0.0310(11) 0.0308(11) 0.0047(8) 0.0101(9) 0.0024(8)
N6 0.0446(13) 0.0357(12) 0.0259(11) 0.0063(9) 0.0057(10) 0.0006(9)
N7 0.0338(11) 0.0322(11) 0.0298(11) -0.0041(8) 0.0043(9) 0.0013(8)
N8 0.0607(15) 0.0221(11) 0.0347(12) -0.0083(9) 0.0092(11) 0.0005(10)
N9 0.0304(13) 0.098(2) 0.0378(14) -0.0180(14) 0.0062(10) -0.0004(13)
N10 0.0409(15) 0.102(2) 0.0279(14) 0.0140(15) 0.0042(11) 0.0044(14)
N11 0.0382(13) 0.0556(15) 0.0449(14) 0.0190(12) 0.0193(11) 0.0110(11)
N12 0.0525(15) 0.0337(13) 0.0473(14) 0.0013(11) 0.0172(11) 0.0021(11)
N13 0.0342(11) 0.0441(13) 0.0320(11) -0.0045(9) 0.0124(9) -0.0009(9)
N14 0.0451(13) 0.0494(14) 0.0209(11) -0.0007(10) 0.0035(10) 0.0004(10)
N15 0.0354(12) 0.0407(12) 0.0310(11) 0.0023(9) 0.0073(9) -0.0005(9)
N16 0.0574(15) 0.0369(14) 0.0373(13) -0.0028(10) 0.0123(11) -0.0060(11)
C1 0.068(2) 0.0474(19) 0.101(3) -0.0217(19) 0.016(2) -0.0002(16)
C2 0.0367(16) 0.0341(16) 0.093(3) 0.0083(16) 0.0138(16) -0.0010(12)
C3 0.0321(14) 0.0388(16) 0.074(2) 0.0172(14) 0.0080(14) 0.0018(11)
C4 0.053(2) 0.0439(18) 0.087(3) 0.0267(18) 0.0082(18) -0.0011(14)
C5 0.061(2) 0.070(2) 0.062(2) 0.0328(19) 0.0015(17) -0.0086(17)
C6 0.0553(19) 0.063(2) 0.0468(18) 0.0136(15) 0.0017(14) -0.0064(15)
C7 0.0297(13) 0.0419(15) 0.0466(16) 0.0088(12) 0.0032(12) 0.0017(11)
C8 0.0312(14) 0.0474(16) 0.0390(15) -0.0001(12) 0.0052(11) -0.0005(11)
C9 0.0276(13) 0.0428(15) 0.0355(14) -0.0044(11) 0.0092(11) -0.0002(10)
C10 0.0424(16) 0.0493(17) 0.0440(16) -0.0149(13) 0.0004(13) -0.0046(13)
C11 0.0522(18) 0.0400(16) 0.0568(19) -0.0193(14) 0.0084(15) -0.0083(13)
C12 0.0474(16) 0.0314(14) 0.0526(17) -0.0074(12) 0.0170(14) -0.0030(11)
C13 0.0309(13) 0.0342(14) 0.0390(14) -0.0071(11) 0.0142(11) -0.0019(10)
C14 0.0399(14) 0.0310(14) 0.0424(15) 0.0031(11) 0.0181(12) 0.0033(11)
C15 0.0351(14) 0.0311(13) 0.0421(14) 0.0054(11) 0.0163(11) 0.0055(10)
C16 0.0528(17) 0.0317(14) 0.0516(17) 0.0103(12) 0.0152(14) 0.0080(12)
C17 0.0546(18) 0.0448(17) 0.0456(17) 0.0203(13) 0.0107(14) 0.0124(13)
C18 0.0444(16) 0.0501(17) 0.0320(14) 0.0088(12) 0.0064(12) 0.0066(12)
C19 0.0326(13) 0.0366(14) 0.0320(13) 0.0049(10) 0.0119(11) 0.0035(10)
C20 0.0415(15) 0.0453(15) 0.0287(14) -0.0003(11) 0.0062(11) 0.0027(12)
C21 0.0293(13) 0.0454(15) 0.0274(13) -0.0049(11) 0.0052(10) 0.0047(11)
C22 0.0399(15) 0.0525(17) 0.0273(13) -0.0078(11) 0.0043(11) 0.0004(12)
C23 0.0420(16) 0.0526(17) 0.0359(15) -0.0221(12) 0.0044(12) -0.0006(12)
C24 0.0419(15) 0.0329(14) 0.0443(16) -0.0113(11) 0.0049(12) -0.0011(11)
C25 0.0322(13) 0.0341(14) 0.0317(13) -0.0056(10) 0.0043(10) 0.0028(10)
C26 0.0439(15) 0.0261(13) 0.0419(15) -0.0034(11) 0.0044(12) 0.0037(11)
C27 0.0593(18) 0.0239(13) 0.0522(17) 0.0074(11) 0.0027(14) -0.0037(12)
C28 0.0469(16) 0.0288(14) 0.0472(16) 0.0085(11) 0.0059(13) -0.0053(11)
C29 0.0595(19) 0.0376(16) 0.0554(19) 0.0123(13) 0.0020(15) -0.0022(13)
C30 0.084(3) 0.052(2) 0.051(2) 0.0202(15) -0.0021(17) -0.0102(17)
C31 0.121(3) 0.061(2) 0.0413(18) 0.0068(16) 0.021(2) -0.021(2)
C32 0.123(3) 0.054(2) 0.067(2) 0.0051(18) 0.038(2) 0.009(2)
C33 0.085(2) 0.0433(18) 0.0526(19) 0.0110(14) 0.0165(17) 0.0114(16)
C34 0.060(2) 0.105(4) 0.146(4) -0.082(3) 0.017(3) 0.004(2)
C35 0.0334(16) 0.109(3) 0.066(2) -0.055(2) 0.0100(16) -0.0028(17)
C36 0.0324(16) 0.119(3) 0.0479(19) -0.035(2) 0.0110(14) -0.0121(18)
C37 0.060(2) 0.179(5) 0.056(2) -0.055(3) 0.022(2) -0.039(3)
C38 0.074(3) 0.241(7) 0.035(2) -0.027(3) 0.009(2) -0.047(4)
C39 0.055(2) 0.176(5) 0.0348(19) -0.001(2) 0.0021(16) -0.022(2)
C40 0.0298(15) 0.118(3) 0.0350(16) -0.0046(19) 0.0041(13) -0.0037(17)
C41 0.0367(17) 0.101(3) 0.055(2) 0.039(2) 0.0129(15) 0.0134(17)
C42 0.0335(15) 0.074(2) 0.0580(19) 0.0292(16) 0.0192(14) 0.0115(14)
C43 0.048(2) 0.087(3) 0.092(3) 0.053(2) 0.020(2) 0.0159(19)
C44 0.058(2) 0.057(2) 0.129(4) 0.047(2) 0.033(2) 0.0166(18)
C45 0.0498(19) 0.0476(18) 0.093(3) 0.0198(17) 0.0301(18) 0.0091(14)
C46 0.0398(16) 0.0475(17) 0.0580(19) 0.0140(14) 0.0269(14) 0.0096(13)
C47 0.0413(16) 0.0433(17) 0.0566(18) -0.0060(13) 0.0250(14) -0.0025(12)
C48 0.0345(14) 0.0482(16) 0.0445(16) -0.0074(12) 0.0185(12) -0.0006(12)
C49 0.0462(17) 0.0514(18) 0.0539(18) -0.0195(14) 0.0178(14) -0.0092(13)
C50 0.0428(16) 0.073(2) 0.0351(15) -0.0192(15) 0.0086(13) -0.0018(14)
C51 0.0395(15) 0.0606(19) 0.0319(14) -0.0059(12) 0.0096(12) 0.0017(13)
C52 0.0345(14) 0.0460(15) 0.0303(13) -0.0049(11) 0.0133(11) 0.0005(11)
C53 0.0354(14) 0.0512(16) 0.0279(14) 0.0064(11) 0.0069(11) 0.0016(11)
C54 0.0317(13) 0.0438(15) 0.0366(14) 0.0055(11) 0.0086(11) 0.0000(11)
C55 0.0449(16) 0.0533(18) 0.0420(16) 0.0139(13) 0.0064(13) -0.0020(13)
C56 0.0577(19) 0.0410(17) 0.062(2) 0.0118(14) 0.0136(15) -0.0041(14)
C57 0.0484(17) 0.0418(16) 0.0539(18) -0.0033(13) 0.0132(14) -0.0063(13)
C58 0.0317(13) 0.0396(15) 0.0398(14) -0.0016(11) 0.0101(11) -0.0022(11)
C59 0.0358(15) 0.0531(19) 0.0451(17) -0.0126(13) 0.0109(12) -0.0082(12)
C60 0.0509(18) 0.074(2) 0.0350(15) -0.0164(14) 0.0071(13) 0.0008(15)
C61 0.0412(15) 0.0559(18) 0.0283(13) -0.0047(12) 0.0060(11) -0.0019(13)
C62 0.051(2) 0.053(2) 0.104(3) -0.0033(18) 0.0215(19) -0.0039(15)
C63 0.049(2) 0.076(3) 0.125(4) -0.005(2) 0.029(2) -0.0095(18)
C64 0.048(2) 0.096(3) 0.074(2) -0.007(2) 0.0149(18) 0.0148(19)
C65 0.072(2) 0.061(2) 0.057(2) -0.0110(16) 0.0067(17) 0.0136(18)
C66 0.0555(19) 0.0541(19) 0.0424(16) -0.0114(13) 0.0062(14) -0.0101(14)
C1S 0.074(3) 0.057(2) 0.114(3) -0.018(2) 0.001(2) -0.0067(18)
C2S 0.069(2) 0.0352(16) 0.0582(19) -0.0113(13) 0.0149(16) -0.0062(14)

loop_
_atom_type_symbol
_atom_type_description
_atom_type_scat_dispersion_real
_atom_type_scat_dispersion_imag
_atom_type_scat_source
C C 0.0033 0.0016 'International Tables Vol C Tables 4.2.6.8 and 6.1.1.4'
H H 0.0000 0.0000 'International Tables Vol C Tables 4.2.6.8 and 6.1.1.4'
N N 0.0061 0.0033 'International Tables Vol C Tables 4.2.6.8 and 6.1.1.4'
O O 0.0106 0.0060 'International Tables Vol C Tables 4.2.6.8 and 6.1.1.4'
Cl Cl 0.1484 0.1585 'International Tables Vol C Tables 4.2.6.8 and 6.1.1.4'

loop_
_geom_angle_atom_site_label_1
_geom_angle_atom_site_label_2
_geom_angle_atom_site_label_3
_geom_angle
_geom_angle_site_symmetry_1
_geom_angle_site_symmetry_3
_geom_angle_publ_flag
C2 O1 C1 115.5(3) . . ?
C26 O7 C27 114.57(19) . . ?
C35 O8 C34 116.6(4) . . ?
C59 O14 C60 115.0(2) . . ?
C7 N1 C3 117.0(2) . . ?
C8 N2 C7 127.8(2) . . ?
C13 N3 C9 117.7(2) . . ?
C14 N4 C13 128.4(2) . . ?
C19 N5 C15 117.6(2) . . ?
C20 N6 C19 128.7(2) . . ?
C25 N7 C21 117.7(2) . . ?
C26 N8 C25 127.4(2) . . ?
C40 N9 C36 117.2(3) . . ?
C41 N10 C40 128.9(3) . . ?
C46 N11 C42 117.1(3) . . ?
C47 N12 C46 128.7(3) . . ?
C52 N13 C48 117.6(2) . . ?
C53 N14 C52 129.3(2) . . ?
C58 N15 C54 118.2(2) . . ?
C59 N16 C58 127.8(3) . . ?
O2 C2 O1 123.6(3) . . ?
O2 C2 C3 123.0(3) . . ?
O1 C2 C3 113.5(2) . . ?
N1 C3 C4 123.6(3) . . ?
N1 C3 C2 119.0(3) . . ?
C4 C3 C2 117.4(3) . . ?
C5 C4 C3 117.9(3) . . ?
C6 C5 C4 120.5(3) . . ?
C5 C6 C7 117.5(3) . . ?
N1 C7 C6 123.5(3) . . ?
N1 C7 N2 114.3(2) . . ?
C6 C7 N2 122.2(3) . . ?
O3 C8 N2 124.7(3) . . ?
O3 C8 C9 120.9(2) . . ?
N2 C8 C9 114.5(2) . . ?
N3 C9 C10 123.1(2) . . ?
N3 C9 C8 117.4(2) . . ?
C10 C9 C8 119.5(2) . . ?
C11 C10 C9 118.0(3) . . ?
C12 C11 C10 120.4(2) . . ?
C11 C12 C13 117.5(3) . . ?
N3 C13 C12 123.2(2) . . ?
N3 C13 N4 113.3(2) . . ?
C12 C13 N4 123.5(2) . . ?
O4 C14 N4 124.7(2) . . ?
O4 C14 C15 121.7(2) . . ?
N4 C14 C15 113.6(2) . . ?
N5 C15 C16 123.8(2) . . ?
N5 C15 C14 117.0(2) . . ?
C16 C15 C14 119.2(2) . . ?
C17 C16 C15 117.5(3) . . ?
C18 C17 C16 120.3(2) . . ?
C17 C18 C19 117.7(3) . . ?
N5 C19 N6 114.1(2) . . ?
N5 C19 C18 123.1(2) . . ?
N6 C19 C18 122.8(2) . . ?
O5 C20 N6 124.8(3) . . ?
O5 C20 C21 121.8(2) . . ?
N6 C20 C21 113.4(2) . . ?
N7 C21 C22 123.8(2) . . ?
N7 C21 C20 116.7(2) . . ?
C22 C21 C20 119.4(2) . . ?
C21 C22 C23 117.5(2) . . ?
C24 C23 C22 120.1(2) . . ?
C23 C24 C25 118.3(2) . . ?
N7 C25 N8 113.8(2) . . ?
N7 C25 C24 122.5(2) . . ?
N8 C25 C24 123.7(2) . . ?
O6 C26 O7 123.9(2) . . ?
O6 C26 N8 126.5(3) . . ?
O7 C26 N8 109.6(2) . . ?
O7 C27 C28 108.3(2) . . ?
C33 C28 C29 118.9(3) . . ?
C33 C28 C27 122.2(2) . . ?
C29 C28 C27 118.9(3) . . ?
C30 C29 C28 120.6(3) . . ?
C31 C30 C29 120.1(3) . . ?
C30 C31 C32 119.5(3) . . ?
C33 C32 C31 120.3(3) . . ?
C28 C33 C32 120.5(3) . . ?
O9 C35 O8 122.7(4) . . ?
O9 C35 C36 124.8(3) . . ?
O8 C35 C36 112.5(3) . . ?
N9 C36 C37 123.6(4) . . ?
N9 C36 C35 114.8(3) . . ?
C37 C36 C35 121.6(4) . . ?
C38 C37 C36 117.7(4) . . ?
C39 C38 C37 120.6(4) . . ?
C38 C39 C40 117.6(5) . . ?
N9 C40 N10 114.1(3) . . ?
N9 C40 C39 123.3(4) . . ?
N10 C40 C39 122.5(4) . . ?
O10 C41 N10 123.4(4) . . ?
O10 C41 C42 121.1(4) . . ?
N10 C41 C42 115.5(3) . . ?
N11 C42 C43 123.2(3) . . ?
N11 C42 C41 117.6(3) . . ?
C43 C42 C41 119.1(3) . . ?
C44 C43 C42 118.7(3) . . ?
C43 C44 C45 119.6(3) . . ?
C44 C45 C46 117.8(4) . . ?
N11 C46 C45 123.6(3) . . ?
N11 C46 N12 113.5(2) . . ?
C45 C46 N12 122.9(3) . . ?
O11 C47 N12 125.2(3) . . ?
O11 C47 C48 120.9(3) . . ?
N12 C47 C48 113.9(2) . . ?
N13 C48 C49 123.7(3) . . ?
N13 C48 C47 116.0(2) . . ?
C49 C48 C47 120.3(3) . . ?
C48 C49 C50 117.3(3) . . ?
C51 C50 C49 120.8(3) . . ?
C50 C51 C52 117.6(3) . . ?
N13 C52 N14 113.4(2) . . ?
N13 C52 C51 123.0(2) . . ?
N14 C52 C51 123.6(2) . . ?
O12 C53 N14 124.6(3) . . ?
O12 C53 C54 122.1(2) . . ?
N14 C53 C54 113.3(2) . . ?
N15 C54 C55 123.6(2) . . ?
N15 C54 C53 115.8(2) . . ?
C55 C54 C53 120.5(2) . . ?
C56 C55 C54 117.3(3) . . ?
C57 C56 C55 120.4(3) . . ?
C56 C57 C58 118.3(3) . . ?
N15 C58 C57 122.3(2) . . ?
N15 C58 N16 112.9(2) . . ?
C57 C58 N16 124.8(2) . . ?
O13 C59 O14 124.8(3) . . ?
O13 C59 N16 126.0(3) . . ?
O14 C59 N16 109.2(2) . . ?
O14 C60 C61 111.2(2) . . ?
C62 C61 C66 118.5(3) . . ?
C62 C61 C60 119.7(3) . . ?
C66 C61 C60 121.8(3) . . ?
C61 C62 C63 120.4(3) . . ?
C64 C63 C62 120.6(3) . . ?
C63 C64 C65 119.6(3) . . ?
C64 C65 C66 119.9(3) . . ?
C65 C66 C61 120.9(3) . . ?
Cl1S C1S Cl2S 110.3(2) . . ?
Cl4S C2S Cl3S 111.92(16) . . ?

loop_
_geom_bond_atom_site_label_1
_geom_bond_atom_site_label_2
_geom_bond_distance
_geom_bond_site_symmetry_2
_geom_bond_publ_flag
Cl1S C1S 1.733(4) . ?
Cl2S C1S 1.761(4) . ?
Cl3S C2S 1.761(3) . ?
Cl4S C2S 1.750(3) . ?
O1 C2 1.331(4) . ?
O1 C1 1.451(4) . ?
O2 C2 1.201(3) . ?
O3 C8 1.220(3) . ?
O4 C14 1.219(3) . ?
O5 C20 1.211(3) . ?
O6 C26 1.200(3) . ?
O7 C26 1.348(3) . ?
O7 C27 1.442(3) . ?
O8 C35 1.329(4) . ?
O8 C34 1.425(6) . ?
O9 C35 1.203(4) . ?
O10 C41 1.220(4) . ?
O11 C47 1.219(3) . ?
O12 C53 1.215(3) . ?
O13 C59 1.203(3) . ?
O14 C59 1.348(3) . ?
O14 C60 1.454(3) . ?
N1 C7 1.332(3) . ?
N1 C3 1.344(3) . ?
N2 C8 1.359(3) . ?
N2 C7 1.400(3) . ?
N3 C13 1.332(3) . ?
N3 C9 1.339(3) . ?
N4 C14 1.362(3) . ?
N4 C13 1.399(3) . ?
N5 C19 1.327(3) . ?
N5 C15 1.339(3) . ?
N6 C20 1.365(3) . ?
N6 C19 1.392(3) . ?
N7 C25 1.325(3) . ?
N7 C21 1.342(3) . ?
N8 C26 1.357(3) . ?
N8 C25 1.392(3) . ?
N9 C40 1.328(4) . ?
N9 C36 1.337(4) . ?
N10 C41 1.361(4) . ?
N10 C40 1.396(4) . ?
N11 C46 1.332(4) . ?
N11 C42 1.342(3) . ?
N12 C47 1.354(4) . ?
N12 C46 1.401(4) . ?
N13 C52 1.333(3) . ?
N13 C48 1.343(3) . ?
N14 C53 1.357(3) . ?
N14 C52 1.394(3) . ?
N15 C58 1.333(3) . ?
N15 C54 1.335(3) . ?
N16 C59 1.358(3) . ?
N16 C58 1.396(3) . ?
C2 C3 1.496(5) . ?
C3 C4 1.375(4) . ?
C4 C5 1.373(5) . ?
C5 C6 1.369(4) . ?
C6 C7 1.396(4) . ?
C8 C9 1.499(4) . ?
C9 C10 1.382(4) . ?
C10 C11 1.375(4) . ?
C11 C12 1.371(4) . ?
C12 C13 1.396(3) . ?
C14 C15 1.502(4) . ?
C15 C16 1.382(3) . ?
C16 C17 1.380(4) . ?
C17 C18 1.371(4) . ?
C18 C19 1.403(3) . ?
C20 C21 1.504(4) . ?
C21 C22 1.375(3) . ?
C22 C23 1.378(4) . ?
C23 C24 1.371(4) . ?
C24 C25 1.397(3) . ?
C27 C28 1.497(4) . ?
C28 C33 1.372(4) . ?
C28 C29 1.381(4) . ?
C29 C30 1.378(4) . ?
C30 C31 1.367(5) . ?
C31 C32 1.378(5) . ?
C32 C33 1.373(5) . ?
C35 C36 1.487(5) . ?
C36 C37 1.384(5) . ?
C37 C38 1.372(7) . ?
C38 C39 1.360(7) . ?
C39 C40 1.402(4) . ?
C41 C42 1.498(5) . ?
C42 C43 1.376(5) . ?
C43 C44 1.372(6) . ?
C44 C45 1.376(5) . ?
C45 C46 1.389(4) . ?
C47 C48 1.508(4) . ?
C48 C49 1.373(4) . ?
C49 C50 1.385(4) . ?
C50 C51 1.366(4) . ?
C51 C52 1.398(4) . ?
C53 C54 1.505(4) . ?
C54 C55 1.382(4) . ?
C55 C56 1.379(4) . ?
C56 C57 1.372(4) . ?
C57 C58 1.392(4) . ?
C60 C61 1.500(4) . ?
C61 C62 1.369(4) . ?
C61 C66 1.378(4) . ?
C62 C63 1.372(5) . ?
C63 C64 1.362(5) . ?
C64 C65 1.365(5) . ?
C65 C66 1.369(4) . ?
